data_2240700
loop_
_publ_author_name
'Bouhassine, Mohamad Alem'
'Boughzala, Habib'

_publ_section_title
;
 Crystal structure of CsCrAs~2~O~7~, a new member of the diarsenate family
;
_journal_coeditor_code WM5157
_journal_issue 6
_journal_name_full 'Acta Crystallographica Section E'
_journal_page_first 636
_journal_page_last 639
_journal_paper_doi 10.1107/S205698901500910X
_journal_volume 71
_journal_year 2015
_chemical_formula_iupac 'Cs1 Cr1 As2 O7'
_chemical_formula_moiety 'As2 Cr1 Cs1 O7'
_chemical_formula_sum 'As2 Cr Cs O7'
_chemical_formula_weight 446.75
_chemical_name_systematic
;
Caesium chromium (III) diarsenate
;
_space_group_IT_number 14
_symmetry_cell_setting monoclinic
_symmetry_space_group_name_Hall '-P 2ybc'
_symmetry_space_group_name_H-M 'P 1 21/c 1'
_atom_sites_solution_primary direct
_atom_sites_solution_secondary difmap
_audit_creation_method SHELXL-97
_cell_angle_alpha 90.00
_cell_angle_beta 105.8410(10)
_cell_angle_gamma 90.00
_cell_formula_units_Z 4
_cell_length_a 7.9080(10)
_cell_length_b 10.0806(10)
_cell_length_c 8.6371(10)
_cell_measurement_reflns_used 25
_cell_measurement_temperature 293(2)
_cell_measurement_theta_max 27
_cell_measurement_theta_min 3.8
_cell_volume 662.38(13)
_computing_cell_refinement
;
CAD-4 EXPRESS (Enraf--Nonius, 1994)
;
_computing_data_collection
;
CAD-4 EXPRESS (Enraf--Nonius, 1994)
;
_computing_data_reduction
;
XCAD4 (Harms & Wocadlo, 1995)
;
_computing_molecular_graphics
;
DIAMOND (Brandenburg, 2008)
;
_computing_publication_material
;
publCIF (Westrip, 2010)
;
_computing_structure_refinement
;
SHELXL97 (Sheldrick, 2008)
;
_computing_structure_solution
;
SHELXS97 (Sheldrick, 2008)
;
_diffrn_ambient_temperature 293(2)
_diffrn_measured_fraction_theta_full 1.000
_diffrn_measured_fraction_theta_max 1.000
_diffrn_measurement_device_type 'Enraf--Nonius CAD-4'
_diffrn_measurement_method \w/2\q
_diffrn_radiation_monochromator graphite
_diffrn_radiation_source 'fine-focus sealed tube'
_diffrn_radiation_type MoK\a
_diffrn_radiation_wavelength 0.71073
_diffrn_reflns_av_R_equivalents 0.0507
_diffrn_reflns_av_sigmaI/netI 0.0308
_diffrn_reflns_limit_h_max 9
_diffrn_reflns_limit_h_min -10
_diffrn_reflns_limit_k_max 12
_diffrn_reflns_limit_k_min 0
_diffrn_reflns_limit_l_max 11
_diffrn_reflns_limit_l_min 0
_diffrn_reflns_number 1530
_diffrn_reflns_theta_full 26.94
_diffrn_reflns_theta_max 26.94
_diffrn_reflns_theta_min 2.68
_diffrn_standards_decay_% 1.06
_diffrn_standards_interval_time 120
_diffrn_standards_number 2
_exptl_absorpt_coefficient_mu 17.046
_exptl_absorpt_correction_T_max 0.2805
_exptl_absorpt_correction_T_min 0.1317
_exptl_absorpt_correction_type psi-scan
_exptl_absorpt_process_details
;
(North <i>et al.</i>, 1968)
;
_exptl_crystal_colour pink
_exptl_crystal_density_diffrn 4.480
_exptl_crystal_density_method 'not measured'
_exptl_crystal_description monoclinic
_exptl_crystal_F_000 804
_exptl_crystal_size_max 0.20
_exptl_crystal_size_mid 0.20
_exptl_crystal_size_min 0.10
_refine_diff_density_max 1.596
_refine_diff_density_min -1.230
_refine_ls_extinction_coef 0.0018(4)
_refine_ls_extinction_expression Fc^*^=kFc[1+0.001xFc^2^\l^3^/sin(2\q)]^-1/4^
_refine_ls_extinction_method
;
SHELXL97 (Sheldrick, 2008)
;
_refine_ls_goodness_of_fit_ref 1.127
_refine_ls_matrix_type full
_refine_ls_number_parameters 101
_refine_ls_number_reflns 1433
_refine_ls_number_restraints 0
_refine_ls_restrained_S_all 1.127
_refine_ls_R_factor_all 0.0386
_refine_ls_R_factor_gt 0.0271
_refine_ls_shift/su_max 0.000
_refine_ls_shift/su_mean 0.000
_refine_ls_structure_factor_coef Fsqd
_refine_ls_weighting_details 'calc w=1/[\s^2^(Fo^2^)+(0.0430P)^2^+1.1495P] where P=(Fo^2^+2Fc^2^)/3'
_refine_ls_weighting_scheme calc
_refine_ls_wR_factor_gt 0.0717
_refine_ls_wR_factor_ref 0.0753
_reflns_number_gt 1205
_reflns_number_total 1433
_reflns_threshold_expression I>2sigma(I)
_cod_data_source_file wm5157sup1.cf
_cod_data_source_block I
_cod_original_sg_symbol_H-M 'P 21/c'
_cod_database_code 2240700
_cod_database_fobs_code 2240700

loop_
_symmetry_equiv_pos_as_xyz
'x, y, z'
'-x, y+1/2, -z+1/2'
'-x, -y, -z'
'x, -y-1/2, z-1/2'

loop_
_atom_site_type_symbol
_atom_site_label
_atom_site_fract_x
_atom_site_fract_y
_atom_site_fract_z
_atom_site_U_iso_or_equiv
_atom_site_adp_type
_atom_site_calc_flag
_atom_site_occupancy
_atom_site_symmetry_multiplicity
As As1 0.93130(7) 0.13138(6) 0.68578(6) 0.00527(16) Uani d 1 1
As As2 0.63567(7) 0.08924(5) 0.84021(6) 0.00495(16) Uani d 1 1
Cs Cs 0.31839(5) 0.19797(4) 0.45751(4) 0.01429(15) Uani d 1 1
Cr Cr 0.73911(11) 0.39967(8) 0.76602(10) 0.0043(2) Uani d 1 1
O O1 0.8001(6) 0.1049(5) 0.5039(5) 0.0168(10) Uani d 1 1
O O2 1.1355(5) 0.0742(4) 0.7202(5) 0.0122(9) Uani d 1 1
O O3 0.9413(5) 0.2889(4) 0.7514(5) 0.0099(8) Uani d 1 1
O O4 0.8363(5) 0.0371(4) 0.8122(5) 0.0093(8) Uani d 1 1
O O5 0.6538(6) 0.0802(5) 1.0338(5) 0.0199(10) Uani d 1 1
O O6 0.4833(5) -0.0082(4) 0.7244(5) 0.0085(8) Uani d 1 1
O O7 0.5967(5) 0.2403(4) 0.7594(5) 0.0109(8) Uani d 1 1

loop_
_atom_site_aniso_label
_atom_site_aniso_U_11
_atom_site_aniso_U_22
_atom_site_aniso_U_33
_atom_site_aniso_U_12
_atom_site_aniso_U_13
_atom_site_aniso_U_23
As1 0.0033(3) 0.0057(3) 0.0069(3) 0.0003(2) 0.0014(2) -0.0003(2)
As2 0.0034(3) 0.0055(3) 0.0059(3) -0.0009(2) 0.0013(2) -0.0002(2)
Cs 0.0106(2) 0.0165(2) 0.0136(2) -0.00201(14) -0.00033(14) 0.00299(14)
Cr 0.0026(4) 0.0045(4) 0.0055(4) 0.0004(3) 0.0005(3) -0.0002(3)
O1 0.017(2) 0.022(2) 0.010(2) -0.0029(19) 0.0010(17) -0.0022(18)
O2 0.0044(19) 0.007(2) 0.025(2) -0.0020(16) 0.0035(16) -0.0024(17)
O3 0.0040(18) 0.0045(19) 0.020(2) 0.0006(15) 0.0012(16) -0.0032(16)
O4 0.0077(19) 0.0067(19) 0.015(2) 0.0038(15) 0.0049(15) 0.0035(16)
O5 0.016(2) 0.035(3) 0.007(2) -0.009(2) 0.0016(17) -0.0009(18)
O6 0.0065(19) 0.008(2) 0.011(2) -0.0061(16) 0.0024(15) -0.0007(16)
O7 0.0074(19) 0.0047(19) 0.020(2) -0.0012(16) 0.0018(15) 0.0030(17)

loop_
_atom_type_symbol
_atom_type_description
_atom_type_scat_dispersion_real
_atom_type_scat_dispersion_imag
_atom_type_scat_source
As As 0.0499 2.0058 'International Tables Vol C Tables 4.2.6.8 and 6.1.1.4'
Cr Cr 0.3209 0.6236 'International Tables Vol C Tables 4.2.6.8 and 6.1.1.4'
Cs Cs -0.3680 2.1192 'International Tables Vol C Tables 4.2.6.8 and 6.1.1.4'
O O 0.0106 0.0060 'International Tables Vol C Tables 4.2.6.8 and 6.1.1.4'

loop_
_geom_angle_atom_site_label_1
_geom_angle_atom_site_label_2
_geom_angle_atom_site_label_3
_geom_angle_site_symmetry_1
_geom_angle_site_symmetry_3
_geom_angle
O1 As1 O2 . . 116.2(2)
O1 As1 O3 . . 115.7(2)
O2 As1 O3 . . 108.3(2)
O1 As1 O4 . . 103.8(2)
O2 As1 O4 . . 105.1(2)
O3 As1 O4 . . 106.8(2)
O5 As2 O6 . . 115.3(2)
O5 As2 O7 . . 115.6(2)
O6 As2 O7 . . 105.5(2)
O5 As2 O4 . . 107.1(2)
O6 As2 O4 . . 105.98(19)
O7 As2 O4 . . 106.69(19)
O7 Cs O3 . 4_465 152.96(12)
O7 Cs O6 . . 51.76(11)
O3 Cs O6 4_465 . 127.61(10)
O7 Cs O6 . 3_656 100.13(11)
O3 Cs O6 4_465 3_656 106.10(11)
O6 Cs O6 . 3_656 78.42(11)
O7 Cs O2 . 4_465 124.64(11)
O3 Cs O2 4_465 4_465 51.93(11)
O6 Cs O2 . 4_465 172.88(11)
O6 Cs O2 3_656 4_465 108.67(11)
O7 Cs O7 . 4_565 89.34(11)
O3 Cs O7 4_465 4_565 112.83(12)
O6 Cs O7 . 4_565 108.42(11)
O6 Cs O7 3_656 4_565 48.86(11)
O2 Cs O7 4_465 4_565 76.75(11)
O7 Cs O1 . 3_656 102.27(11)
O3 Cs O1 4_465 3_656 80.54(11)
O6 Cs O1 . 3_656 50.85(11)
O6 Cs O1 3_656 3_656 71.11(11)
O2 Cs O1 4_465 3_656 131.26(11)
O7 Cs O1 4_565 3_656 119.98(11)
O7 Cs O2 . 1_455 78.78(11)
O3 Cs O2 4_465 1_455 82.70(11)
O6 Cs O2 . 1_455 53.39(11)
O6 Cs O2 3_656 1_455 119.42(10)
O2 Cs O2 4_465 1_455 121.35(13)
O7 Cs O2 4_565 1_455 161.82(10)
O1 Cs O2 3_656 1_455 50.97(11)
O7 Cs O4 . 3_656 140.21(11)
O3 Cs O4 4_465 3_656 60.20(10)
O6 Cs O4 . 3_656 92.45(11)
O6 Cs O4 3_656 3_656 49.76(10)
O2 Cs O4 4_465 3_656 92.76(11)
O7 Cs O4 4_565 3_656 86.49(10)
O1 Cs O4 3_656 3_656 48.42(10)
O2 Cs O4 1_455 3_656 93.83(10)
O7 Cs O5 . 4_565 51.51(11)
O3 Cs O5 4_465 4_565 132.61(11)
O6 Cs O5 . 4_565 98.57(11)
O6 Cs O5 3_656 4_565 91.60(11)
O2 Cs O5 4_465 4_565 80.89(11)
O7 Cs O5 4_565 4_565 50.19(10)
O1 Cs O5 3_656 4_565 146.54(11)
O2 Cs O5 1_455 4_565 126.15(10)
O4 Cs O5 3_656 4_565 136.61(10)
O5 Cr O7 4_565 . 91.2(2)
O5 Cr O1 4_565 4_566 172.37(19)
O7 Cr O1 . 4_566 89.22(18)
O5 Cr O3 4_565 . 92.97(19)
O7 Cr O3 . . 90.21(17)
O1 Cr O3 4_566 . 94.65(19)
O5 Cr O2 4_565 2_756 89.8(2)
O7 Cr O2 . 2_756 173.72(17)
O1 Cr O2 4_566 2_756 88.99(19)
O3 Cr O2 . 2_756 95.94(17)
O5 Cr O6 4_565 2_656 86.15(18)
O7 Cr O6 . 2_656 82.96(18)
O1 Cr O6 4_566 2_656 86.33(18)
O3 Cr O6 . 2_656 173.08(17)
O2 Cr O6 2_756 2_656 90.92(17)
As1 O1 Cr . 4_565 154.6(3)
As1 O1 Cs . 3_656 100.29(19)
Cr O1 Cs 4_565 3_656 95.14(16)
As1 O2 Cr . 2_746 139.0(2)
As1 O2 Cs . 4_666 96.55(17)
Cr O2 Cs 2_746 4_666 117.92(17)
As1 O2 Cs . 1_655 109.71(19)
Cr O2 Cs 2_746 1_655 94.09(15)
Cs O2 Cs 4_666 1_655 87.81(10)
As1 O3 Cr . . 126.1(2)
As1 O3 Cs . 4_666 100.80(17)
Cr O3 Cs . 4_666 128.28(18)
As2 O4 As1 . . 118.7(2)
As2 O4 Cs . 3_656 97.91(16)
As1 O4 Cs . 3_656 95.06(16)
As2 O5 Cr . 4_566 162.6(3)
As2 O5 Cs . 4_566 85.37(19)
Cr O5 Cs 4_566 4_566 99.46(18)
As2 O6 Cr . 2_646 138.4(2)
As2 O6 Cs . . 98.02(17)
Cr O6 Cs 2_646 . 98.31(15)
As2 O6 Cs . 3_656 106.32(18)
Cr O6 Cs 2_646 3_656 107.45(16)
Cs O6 Cs . 3_656 101.58(11)
As2 O7 Cr . . 134.3(2)
As2 O7 Cs . . 104.25(18)
Cr O7 Cs . . 115.48(17)
As2 O7 Cs . 4_566 91.67(16)
Cr O7 Cs . 4_566 107.45(17)
Cs O7 Cs . 4_566 92.57(11)

loop_
_geom_bond_atom_site_label_1
_geom_bond_atom_site_label_2
_geom_bond_site_symmetry_2
_geom_bond_distance
_geom_bond_publ_flag
Cs O7 . 2.948(4) ?
Cs O3 4_465 3.030(4) ?
Cs O6 . 3.113(4) ?
Cs O6 3_656 3.152(4) ?
Cs O2 4_465 3.155(4) ?
Cs O7 4_565 3.196(4) ?
Cs O1 3_656 3.237(5) ?
Cs O2 1_455 3.253(4) ?
Cs O4 3_656 3.314(4) ?
Cs O5 4_565 3.393(5) ?
Cr O5 4_565 1.944(4) y
Cr O7 . 1.954(4) y
Cr O1 4_566 1.978(4) y
Cr O3 . 1.982(4) y
Cr O2 2_756 2.007(4) y
Cr O6 2_656 2.010(4) y
As1 O1 . 1.651(4) y
As1 O2 . 1.664(4) y
As1 O3 . 1.681(4) y
As1 O4 . 1.763(4) y
As2 O5 . 1.641(4) y
As2 O6 . 1.661(4) y
As2 O7 . 1.669(4) y
As2 O4 . 1.750(4) y
